data_7705924
loop_
_publ_author_name
'Zehra, Siffeen'
'G\'omez-Ruiz, Santiago'
'Siddique, Hifzur R.'
'Tabassum, Sartaj'
'Arjmand, Farukh'

_publ_section_title
;
 Water soluble ionic Co(II), Cu(II) and Zn(II) diimine-glycinate complexes
 targeted to tRNA: structural description, <i>in vitro</i> comparative
 binding, cleavage and cytotoxic studies towards chemoresistant prostate
 cancer cells.
;
_journal_issue 46
_journal_name_full 'Dalton transactions (Cambridge, England : 2003)'
_journal_page_first 16830
_journal_page_last 16848
_journal_paper_doi 10.1039/d0dt02657c
_journal_volume 49
_journal_year 2020
_chemical_formula_sum 'C30 H28 Co N4 O12'
_chemical_formula_weight 695.49
_space_group_crystal_system monoclinic
_space_group_IT_number 15
_space_group_name_Hall '-C 2yc'
_space_group_name_H-M_alt 'C 1 2/c 1'
_atom_sites_solution_hydrogens mixed
_audit_creation_method SHELXL-2018/3
_audit_update_record
;
2020-09-18 deposited with the CCDC.	2020-10-26 downloaded from the CCDC.
;
_cell_angle_alpha 90
_cell_angle_beta 94.678(2)
_cell_angle_gamma 90
_cell_formula_units_Z 4
_cell_length_a 32.8560(15)
_cell_length_b 12.1150(6)
_cell_length_c 7.2898(3)
_cell_measurement_reflns_used 12332
_cell_measurement_temperature 150(2)
_cell_measurement_theta_max 28.83
_cell_measurement_theta_min 2.49
_cell_volume 2892.0(2)
_computing_cell_refinement 'Bruker Apex II'
_computing_data_collection 'Bruker ApexII'
_computing_data_reduction 'Bruker Apex II'
_computing_structure_refinement 'SHELXL-2018/3 (Sheldrick, 2018)'
_computing_structure_solution 'SHELXL-2018/3 (Sheldrick, 2018)'
_diffrn_ambient_temperature 150(2)
_diffrn_measured_fraction_theta_full 0.998
_diffrn_measured_fraction_theta_max 0.987
_diffrn_measurement_device_type 'Bruker D8 Venture'
_diffrn_measurement_method 'Phi and Omega Scans'
_diffrn_radiation_type MoK\a
_diffrn_radiation_wavelength 0.71073
_diffrn_reflns_av_R_equivalents 0.0419
_diffrn_reflns_av_unetI/netI 0.0230
_diffrn_reflns_Laue_measured_fraction_full 0.998
_diffrn_reflns_Laue_measured_fraction_max 0.987
_diffrn_reflns_limit_h_max 43
_diffrn_reflns_limit_h_min -43
_diffrn_reflns_limit_k_max 16
_diffrn_reflns_limit_k_min -15
_diffrn_reflns_limit_l_max 9
_diffrn_reflns_limit_l_min -9
_diffrn_reflns_number 23999
_diffrn_reflns_point_group_measured_fraction_full 0.998
_diffrn_reflns_point_group_measured_fraction_max 0.987
_diffrn_reflns_theta_full 25.242
_diffrn_reflns_theta_max 28.818
_diffrn_reflns_theta_min 2.488
_diffrn_source 'fine-focus sealed tube'
_exptl_absorpt_coefficient_mu 0.670
_exptl_absorpt_correction_T_max 0.746
_exptl_absorpt_correction_T_min 0.650
_exptl_absorpt_correction_type empirical
_exptl_absorpt_process_details
;
SADABS-2014/3 (Bruker,2014/3) was used for absorption correction.
wR2(int) was 0.0706 before and 0.0469 after correction.
The Ratio of minimum to maximum transmission is 0.9433.
The \l/2 correction factor is 0.00150.
;
_exptl_crystal_colour pink
_exptl_crystal_density_diffrn 1.597
_exptl_crystal_description Prismatic
_exptl_crystal_F_000 1436
_exptl_crystal_size_max 0.16
_exptl_crystal_size_mid 0.12
_exptl_crystal_size_min 0.12
_refine_diff_density_max 0.366
_refine_diff_density_min -0.376
_refine_diff_density_rms 0.059
_refine_ls_extinction_method none
_refine_ls_goodness_of_fit_ref 1.061
_refine_ls_hydrogen_treatment mixed
_refine_ls_matrix_type full
_refine_ls_number_parameters 229
_refine_ls_number_reflns 3737
_refine_ls_number_restraints 6
_refine_ls_restrained_S_all 1.062
_refine_ls_R_factor_all 0.0343
_refine_ls_R_factor_gt 0.0279
_refine_ls_shift/su_max 0.001
_refine_ls_shift/su_mean 0.000
_refine_ls_structure_factor_coef Fsqd
_refine_ls_weighting_details 'w=1/[\s^2^(Fo^2^)+(0.0274P)^2^+3.4566P] where P=(Fo^2^+2Fc^2^)/3'
_refine_ls_weighting_scheme calc
_refine_ls_wR_factor_gt 0.0662
_refine_ls_wR_factor_ref 0.0689
_reflns_Friedel_coverage 0.000
_reflns_number_gt 3303
_reflns_number_total 3737
_reflns_threshold_expression 'I > 2\s(I)'
_cod_data_source_file d0dt02657c2.cif
_cod_data_source_block shelx_CCDC3
_cod_depositor_comments
;
The following automatic conversions were performed:

data item '_exptl_absorpt_correction_type' value 'Empirical' was
changed to 'empirical' in accordance with the
/home/data/users/saulius/crontab/automatic-downloads/rss-feeds/RSC/lib/dictionaries/cif_core.dic
dictionary named 'cif_core.dic' version 2.4.2 last updated on
2011-04-26.

Automatic conversion script
Id: cif_fix_values 7556 2019-12-06 15:28:31Z antanas 
;
_cod_original_sg_symbol_H-M 'C 2/c'
_cod_database_code 7705924
_shelx_shelxl_version_number 2018/3
_shelx_space_group_comment
;
The symmetry employed for this shelxl refinement is uniquely defined
by the following loop, which should always be used as a source of
symmetry information in preference to the above space-group names.
They are only intended as comments.
;

loop_
_space_group_symop_operation_xyz
'x, y, z'
'-x, y, -z+1/2'
'x+1/2, y+1/2, z'
'-x+1/2, y+1/2, -z+1/2'
'-x, -y, -z'
'x, -y, z-1/2'
'-x+1/2, -y+1/2, -z'
'x+1/2, -y+1/2, z-1/2'

loop_
_atom_site_label
_atom_site_type_symbol
_atom_site_fract_x
_atom_site_fract_y
_atom_site_fract_z
_atom_site_U_iso_or_equiv
_atom_site_adp_type
_atom_site_occupancy
_atom_site_site_symmetry_order
_atom_site_calc_flag
_atom_site_refinement_flags_posn
_atom_site_refinement_flags_adp
_atom_site_refinement_flags_occupancy
_atom_site_disorder_assembly
_atom_site_disorder_group
Co1 Co 0.000000 0.22350(2) 0.250000 0.01021(7) Uani 1 2 d S T P . .
O1 O 0.89425(3) 0.83845(9) -0.00809(13) 0.0202(2) Uani 1 1 d . . . . .
O2 O 0.94380(3) 0.88641(8) 0.20526(13) 0.01587(19) Uani 1 1 d . . . . .
O3 O 0.82059(3) 1.03870(9) 0.10188(15) 0.0240(2) Uani 1 1 d . . . . .
O4 O 0.82708(3) 0.69817(9) 0.37289(15) 0.0255(2) Uani 1 1 d . . . . .
O5 O -0.00262(3) 0.20907(8) -0.03236(13) 0.01544(19) Uani 1 1 d D . . . .
H5OA H -0.0248(5) 0.1789(17) -0.090(3) 0.041(6) Uiso 1 1 d D . . . .
H5OB H 0.0196(5) 0.1765(18) -0.084(3) 0.051(7) Uiso 1 1 d D . . . .
O6 O -0.05068(3) 0.11441(8) 0.24127(13) 0.0177(2) Uani 1 1 d D . . . .
H6OA H -0.0692(6) 0.1286(16) 0.328(3) 0.045(6) Uiso 1 1 d D . . . .
H6OB H -0.0481(7) 0.0393(13) 0.233(3) 0.045(6) Uiso 1 1 d D . . . .
N1 N 0.04079(3) 0.36110(9) 0.27748(14) 0.0134(2) Uani 1 1 d . . . . .
N2 N 0.83430(3) 0.86882(10) 0.23719(15) 0.0154(2) Uani 1 1 d . . . . .
C1 C 0.02265(4) 0.46116(10) 0.26965(17) 0.0135(2) Uani 1 1 d . . . . .
C2 C 0.04504(4) 0.55827(11) 0.2980(2) 0.0208(3) Uani 1 1 d . . . . .
H2 H 0.031739 0.627938 0.290851 0.025 Uiso 1 1 calc R U . . .
C3 C 0.08701(5) 0.55180(12) 0.3368(2) 0.0234(3) Uani 1 1 d . . . . .
H3 H 0.102846 0.617016 0.355969 0.028 Uiso 1 1 calc R U . . .
C4 C 0.10555(4) 0.44903(12) 0.3472(2) 0.0201(3) Uani 1 1 d . . . . .
H4 H 0.134195 0.442341 0.375064 0.024 Uiso 1 1 calc R U . . .
C5 C 0.08131(4) 0.35623(11) 0.31613(19) 0.0173(3) Uani 1 1 d . . . . .
H5 H 0.094043 0.285781 0.322528 0.021 Uiso 1 1 calc R U . . .
C6 C 0.90646(4) 0.86804(10) 0.14913(17) 0.0124(2) Uani 1 1 d . . . . .
C7 C 0.87679(4) 0.88797(13) 0.29523(18) 0.0189(3) Uani 1 1 d . . . . .
H7A H 0.884570 0.839541 0.401748 0.023 Uiso 1 1 calc R U . . .
H7B H 0.879879 0.965293 0.338048 0.023 Uiso 1 1 calc R U . . .
C8 C 0.80901(4) 0.94995(11) 0.15413(17) 0.0157(3) Uani 1 1 d . . . . .
C9 C 0.76676(4) 0.90516(11) 0.14906(17) 0.0144(2) Uani 1 1 d . . . . .
C10 C 0.73001(4) 0.94988(12) 0.07851(19) 0.0194(3) Uani 1 1 d . . . . .
H10 H 0.728743 1.019942 0.019803 0.023 Uiso 1 1 calc R U . . .
C11 C 0.69492(4) 0.88752(13) 0.0974(2) 0.0230(3) Uani 1 1 d . . . . .
H11 H 0.669179 0.915853 0.050553 0.028 Uiso 1 1 calc R U . . .
C12 C 0.69666(4) 0.78480(13) 0.1833(2) 0.0227(3) Uani 1 1 d . . . . .
H12 H 0.672197 0.744407 0.194208 0.027 Uiso 1 1 calc R U . . .
C13 C 0.73396(4) 0.74045(12) 0.2534(2) 0.0198(3) Uani 1 1 d . . . . .
H13 H 0.735397 0.670450 0.312331 0.024 Uiso 1 1 calc R U . . .
C14 C 0.76863(4) 0.80217(11) 0.23402(18) 0.0151(3) Uani 1 1 d . . . . .
C15 C 0.81230(4) 0.77792(11) 0.29309(18) 0.0161(3) Uani 1 1 d . . . . .

loop_
_atom_site_aniso_label
_atom_site_aniso_U_11
_atom_site_aniso_U_22
_atom_site_aniso_U_33
_atom_site_aniso_U_23
_atom_site_aniso_U_13
_atom_site_aniso_U_12
Co1 0.01031(12) 0.00967(12) 0.01079(11) 0.000 0.00171(8) 0.000
O1 0.0142(5) 0.0300(6) 0.0164(5) -0.0058(4) 0.0024(4) -0.0026(4)
O2 0.0091(4) 0.0198(5) 0.0187(4) -0.0026(4) 0.0011(3) 0.0004(3)
O3 0.0239(5) 0.0203(5) 0.0289(5) 0.0034(4) 0.0089(4) -0.0035(4)
O4 0.0201(5) 0.0244(5) 0.0315(6) 0.0078(4) -0.0013(4) 0.0056(4)
O5 0.0111(4) 0.0217(5) 0.0137(4) -0.0031(3) 0.0019(3) 0.0004(4)
O6 0.0186(5) 0.0141(5) 0.0212(5) -0.0027(4) 0.0063(4) -0.0050(4)
N1 0.0137(5) 0.0123(5) 0.0142(5) 0.0005(4) 0.0018(4) -0.0005(4)
N2 0.0094(5) 0.0203(6) 0.0168(5) -0.0008(4) 0.0023(4) -0.0005(4)
C1 0.0142(6) 0.0137(6) 0.0128(5) 0.0003(4) 0.0016(5) 0.0003(5)
C2 0.0200(7) 0.0121(6) 0.0297(7) -0.0009(5) -0.0012(6) -0.0010(5)
C3 0.0193(7) 0.0171(7) 0.0331(8) -0.0016(5) -0.0015(6) -0.0059(5)
C4 0.0130(6) 0.0218(7) 0.0253(7) -0.0025(5) -0.0001(5) -0.0020(5)
C5 0.0149(6) 0.0162(6) 0.0209(6) -0.0009(5) 0.0014(5) 0.0011(5)
C6 0.0107(6) 0.0102(5) 0.0167(6) 0.0008(4) 0.0030(4) 0.0011(4)
C7 0.0092(6) 0.0309(8) 0.0168(6) -0.0047(5) 0.0022(5) -0.0015(5)
C8 0.0142(6) 0.0189(6) 0.0147(6) -0.0019(5) 0.0051(5) 0.0008(5)
C9 0.0125(6) 0.0171(6) 0.0138(5) -0.0013(5) 0.0030(5) 0.0007(5)
C10 0.0176(7) 0.0218(7) 0.0187(6) 0.0006(5) 0.0005(5) 0.0048(5)
C11 0.0114(6) 0.0331(8) 0.0240(7) -0.0033(6) -0.0021(5) 0.0054(6)
C12 0.0118(6) 0.0315(8) 0.0249(7) -0.0041(6) 0.0026(5) -0.0052(6)
C13 0.0168(7) 0.0208(7) 0.0221(7) 0.0009(5) 0.0028(5) -0.0026(5)
C14 0.0120(6) 0.0182(6) 0.0151(6) -0.0008(5) 0.0016(5) 0.0013(5)
C15 0.0129(6) 0.0197(6) 0.0159(6) -0.0012(5) 0.0019(5) 0.0011(5)

loop_
_atom_type_symbol
_atom_type_description
_atom_type_scat_dispersion_real
_atom_type_scat_dispersion_imag
_atom_type_scat_source
Co Co 0.3494 0.9721 'International Tables Vol C Tables 4.2.6.8 and 6.1.1.4'
O O 0.0106 0.0060 'International Tables Vol C Tables 4.2.6.8 and 6.1.1.4'
N N 0.0061 0.0033 'International Tables Vol C Tables 4.2.6.8 and 6.1.1.4'
C C 0.0033 0.0016 'International Tables Vol C Tables 4.2.6.8 and 6.1.1.4'
H H 0.0000 0.0000 'International Tables Vol C Tables 4.2.6.8 and 6.1.1.4'

loop_
_geom_angle_atom_site_label_1
_geom_angle_atom_site_label_2
_geom_angle_atom_site_label_3
_geom_angle
_geom_angle_site_symmetry_1
_geom_angle_site_symmetry_3
_geom_angle_publ_flag
O5 Co1 O5 170.27(6) 2 . ?
O5 Co1 O6 87.04(4) 2 2 ?
O5 Co1 O6 86.90(4) . 2 ?
O5 Co1 O6 86.90(4) 2 . ?
O5 Co1 O6 87.04(4) . . ?
O6 Co1 O6 102.98(6) 2 . ?
O5 Co1 N1 89.87(4) 2 . ?
O5 Co1 N1 97.73(4) . . ?
O6 Co1 N1 89.92(4) 2 . ?
O6 Co1 N1 166.50(4) . . ?
O5 Co1 N1 97.74(4) 2 2 ?
O5 Co1 N1 89.87(4) . 2 ?
O6 Co1 N1 166.51(4) 2 2 ?
O6 Co1 N1 89.91(4) . 2 ?
N1 Co1 N1 77.53(6) . 2 ?
Co1 O5 H5OA 118.3(13) . . ?
Co1 O5 H5OB 117.7(14) . . ?
H5OA O5 H5OB 105.9(16) . . ?
Co1 O6 H6OA 114.9(13) . . ?
Co1 O6 H6OB 123.0(14) . . ?
H6OA O6 H6OB 107.5(16) . . ?
C5 N1 C1 118.43(11) . . ?
C5 N1 Co1 126.16(9) . . ?
C1 N1 Co1 115.16(9) . . ?
C8 N2 C15 112.25(11) . . ?
C8 N2 C7 122.82(12) . . ?
C15 N2 C7 123.53(12) . . ?
N1 C1 C2 121.72(12) . . ?
N1 C1 C1 115.97(7) . 2 ?
C2 C1 C1 122.31(8) . 2 ?
C3 C2 C1 119.11(13) . . ?
C3 C2 H2 120.4 . . ?
C1 C2 H2 120.4 . . ?
C4 C3 C2 119.16(13) . . ?
C4 C3 H3 120.4 . . ?
C2 C3 H3 120.4 . . ?
C3 C4 C5 118.42(13) . . ?
C3 C4 H4 120.8 . . ?
C5 C4 H4 120.8 . . ?
N1 C5 C4 123.15(13) . . ?
N1 C5 H5 118.4 . . ?
C4 C5 H5 118.4 . . ?
O1 C6 O2 125.22(12) . . ?
O1 C6 C7 121.15(12) . . ?
O2 C6 C7 113.62(11) . . ?
N2 C7 C6 115.40(11) . . ?
N2 C7 H7A 108.4 . . ?
C6 C7 H7A 108.4 . . ?
N2 C7 H7B 108.4 . . ?
C6 C7 H7B 108.4 . . ?
H7A C7 H7B 107.5 . . ?
O3 C8 N2 124.82(13) . . ?
O3 C8 C9 129.17(13) . . ?
N2 C8 C9 105.99(11) . . ?
C10 C9 C14 121.46(13) . . ?
C10 C9 C8 130.57(12) . . ?
C14 C9 C8 107.97(11) . . ?
C9 C10 C11 117.04(13) . . ?
C9 C10 H10 121.5 . . ?
C11 C10 H10 121.5 . . ?
C12 C11 C10 121.64(13) . . ?
C12 C11 H11 119.2 . . ?
C10 C11 H11 119.2 . . ?
C11 C12 C13 120.77(13) . . ?
C11 C12 H12 119.6 . . ?
C13 C12 H12 119.6 . . ?
C14 C13 C12 117.46(13) . . ?
C14 C13 H13 121.3 . . ?
C12 C13 H13 121.3 . . ?
C13 C14 C9 121.64(13) . . ?
C13 C14 C15 130.23(13) . . ?
C9 C14 C15 108.14(12) . . ?
O4 C15 N2 125.00(13) . . ?
O4 C15 C14 129.41(13) . . ?
N2 C15 C14 105.59(11) . . ?

loop_
_geom_bond_atom_site_label_1
_geom_bond_atom_site_label_2
_geom_bond_distance
_geom_bond_site_symmetry_2
_geom_bond_publ_flag
Co1 O5 2.0606(9) 2 ?
Co1 O5 2.0606(9) . ?
Co1 O6 2.1226(10) 2 ?
Co1 O6 2.1227(10) . ?
Co1 N1 2.1380(11) . ?
Co1 N1 2.1380(11) 2 ?
O1 C6 1.2362(16) . ?
O2 C6 1.2807(16) . ?
O3 C8 1.2123(17) . ?
O4 C15 1.2089(17) . ?
O5 H5OA 0.892(14) . ?
O5 H5OB 0.936(15) . ?
O6 H6OA 0.926(15) . ?
O6 H6OB 0.916(15) . ?
N1 C5 1.3396(17) . ?
N1 C1 1.3499(16) . ?
N2 C8 1.3932(17) . ?
N2 C15 1.3963(17) . ?
N2 C7 1.4442(17) . ?
C1 C2 1.3941(18) . ?
C1 C1 1.493(3) 2 ?
C2 C3 1.387(2) . ?
C2 H2 0.9500 . ?
C3 C4 1.385(2) . ?
C3 H3 0.9500 . ?
C4 C5 1.3857(19) . ?
C4 H4 0.9500 . ?
C5 H5 0.9500 . ?
C6 C7 1.5206(17) . ?
C7 H7A 0.9900 . ?
C7 H7B 0.9900 . ?
C8 C9 1.4883(18) . ?
C9 C10 1.3837(19) . ?
C9 C14 1.3920(18) . ?
C10 C11 1.395(2) . ?
C10 H10 0.9500 . ?
C11 C12 1.392(2) . ?
C11 H11 0.9500 . ?
C12 C13 1.396(2) . ?
C12 H12 0.9500 . ?
C13 C14 1.3797(19) . ?
C13 H13 0.9500 . ?
C14 C15 1.4931(18) . ?

loop_
_geom_torsion_atom_site_label_1
_geom_torsion_atom_site_label_2
_geom_torsion_atom_site_label_3
_geom_torsion_atom_site_label_4
_geom_torsion
_geom_torsion_site_symmetry_1
_geom_torsion_site_symmetry_2
_geom_torsion_site_symmetry_3
_geom_torsion_site_symmetry_4
_geom_torsion_publ_flag
C5 N1 C1 C2 0.92(19) . . . . ?
Co1 N1 C1 C2 175.53(10) . . . . ?
C5 N1 C1 C1 -178.63(13) . . . 2 ?
Co1 N1 C1 C1 -4.02(17) . . . 2 ?
N1 C1 C2 C3 -0.5(2) . . . . ?
C1 C1 C2 C3 178.98(15) 2 . . . ?
C1 C2 C3 C4 -0.3(2) . . . . ?
C2 C3 C4 C5 0.8(2) . . . . ?
C1 N1 C5 C4 -0.5(2) . . . . ?
Co1 N1 C5 C4 -174.41(10) . . . . ?
C3 C4 C5 N1 -0.4(2) . . . . ?
C8 N2 C7 C6 -87.65(16) . . . . ?
C15 N2 C7 C6 106.91(14) . . . . ?
O1 C6 C7 N2 0.62(19) . . . . ?
O2 C6 C7 N2 179.65(11) . . . . ?
C15 N2 C8 O3 176.36(13) . . . . ?
C7 N2 C8 O3 9.4(2) . . . . ?
C15 N2 C8 C9 -2.48(14) . . . . ?
C7 N2 C8 C9 -169.40(11) . . . . ?
O3 C8 C9 C10 2.7(2) . . . . ?
N2 C8 C9 C10 -178.52(13) . . . . ?
O3 C8 C9 C14 -176.79(14) . . . . ?
N2 C8 C9 C14 1.98(14) . . . . ?
C14 C9 C10 C11 0.4(2) . . . . ?
C8 C9 C10 C11 -179.02(13) . . . . ?
C9 C10 C11 C12 0.0(2) . . . . ?
C10 C11 C12 C13 -0.1(2) . . . . ?
C11 C12 C13 C14 -0.1(2) . . . . ?
C12 C13 C14 C9 0.5(2) . . . . ?
C12 C13 C14 C15 -179.89(13) . . . . ?
C10 C9 C14 C13 -0.6(2) . . . . ?
C8 C9 C14 C13 178.91(12) . . . . ?
C10 C9 C14 C15 179.63(12) . . . . ?
C8 C9 C14 C15 -0.82(14) . . . . ?
C8 N2 C15 O4 -177.87(13) . . . . ?
C7 N2 C15 O4 -11.1(2) . . . . ?
C8 N2 C15 C14 1.99(14) . . . . ?
C7 N2 C15 C14 168.79(11) . . . . ?
C13 C14 C15 O4 -0.5(2) . . . . ?
C9 C14 C15 O4 179.21(14) . . . . ?
C13 C14 C15 N2 179.67(13) . . . . ?
C9 C14 C15 N2 -0.64(14) . . . . ?
